data_2239595
loop_
_publ_author_name
'Gopinath, S.'
'Sethusankar, K.'
'Saravanan, Velu'
'Mohanakrishnan, Arasambattu K.'

_publ_section_title
;
 3-Bromomethyl-4-methoxy-2-(2-nitrophenyl)-9-phenylsulfonyl-9<i>H</i>-carbazole
;
_journal_coeditor_code LD2127
_journal_issue 6
_journal_name_full 'Acta Crystallographica Section E'
_journal_page_first o707
_journal_page_last o708
_journal_paper_doi 10.1107/S160053681401143X
_journal_volume 70
_journal_year 2014
_chemical_formula_iupac 'C26 H19 Br N2 O5 S'
_chemical_formula_moiety 'C26 H19 Br N2 O5 S'
_chemical_formula_sum 'C26 H19 Br N2 O5 S'
_chemical_formula_weight 551.40
_chemical_name_systematic
;
3-Bromomethyl-4-methoxy-2-(2-nitrophenyl)-9-phenylsulfonyl-9<i>H</i>-carbazole
;
_space_group_IT_number 14
_symmetry_cell_setting monoclinic
_symmetry_space_group_name_Hall '-P 2ybc'
_symmetry_space_group_name_H-M 'P 1 21/c 1'
_atom_sites_solution_hydrogens geom
_atom_sites_solution_primary direct
_atom_sites_solution_secondary difmap
_audit_creation_method SHELXL-97
_cell_angle_alpha 90.00
_cell_angle_beta 92.329(2)
_cell_angle_gamma 90.00
_cell_formula_units_Z 4
_cell_length_a 10.3176(4)
_cell_length_b 14.4431(6)
_cell_length_c 15.4901(6)
_cell_measurement_reflns_used 6652
_cell_measurement_temperature 296(2)
_cell_measurement_theta_max 26.96
_cell_measurement_theta_min 1.98
_cell_volume 2306.40(16)
_computing_cell_refinement 'SAINT (Bruker, 2008)'
_computing_data_collection 'APEX2 (Bruker, 2008)'
_computing_data_reduction 'SAINT (Bruker, 2008)'
_computing_molecular_graphics
;
ORTEP-3 for Windows (Farrugia, 2012) and
Mercury (Macrae <i>et al.</i>, 2008)
;
_computing_publication_material 'SHELXL97 (Sheldrick, 2008) and PLATON (Spek, 2009)'
_computing_structure_refinement 'SHELXL97 (Sheldrick, 2008)'
_computing_structure_solution 'SHELXS97 (Sheldrick, 2008)'
_diffrn_ambient_temperature 296(2)
_diffrn_measured_fraction_theta_full 0.993
_diffrn_measured_fraction_theta_max 0.993
_diffrn_measurement_device_type 'Bruker Kappa APEXII CCD'
_diffrn_measurement_method '\w &\f scans'
_diffrn_radiation_monochromator graphite
_diffrn_radiation_source 'fine-focus sealed tube'
_diffrn_radiation_type MoK\a
_diffrn_radiation_wavelength 0.71073
_diffrn_reflns_av_R_equivalents 0.0365
_diffrn_reflns_av_sigmaI/netI 0.0437
_diffrn_reflns_limit_h_max 13
_diffrn_reflns_limit_h_min -14
_diffrn_reflns_limit_k_max 19
_diffrn_reflns_limit_k_min -20
_diffrn_reflns_limit_l_max 21
_diffrn_reflns_limit_l_min -17
_diffrn_reflns_number 28756
_diffrn_reflns_theta_full 29.96
_diffrn_reflns_theta_max 29.96
_diffrn_reflns_theta_min 1.98
_exptl_absorpt_coefficient_mu 1.915
_exptl_absorpt_correction_T_max 0.905
_exptl_absorpt_correction_T_min 0.901
_exptl_absorpt_correction_type multi-scan
_exptl_absorpt_process_details '(SADABS; Bruker, 2008)'
_exptl_crystal_colour White
_exptl_crystal_density_diffrn 1.588
_exptl_crystal_density_method 'not measured'
_exptl_crystal_description block
_exptl_crystal_F_000 1120
_exptl_crystal_size_max 0.35
_exptl_crystal_size_mid 0.30
_exptl_crystal_size_min 0.25
_refine_diff_density_max 0.424
_refine_diff_density_min -0.743
_refine_ls_extinction_method none
_refine_ls_goodness_of_fit_ref 1.030
_refine_ls_hydrogen_treatment constr
_refine_ls_matrix_type full
_refine_ls_number_parameters 317
_refine_ls_number_reflns 6652
_refine_ls_number_restraints 0
_refine_ls_restrained_S_all 1.030
_refine_ls_R_factor_all 0.1004
_refine_ls_R_factor_gt 0.0500
_refine_ls_shift/su_max 0.001
_refine_ls_shift/su_mean 0.000
_refine_ls_structure_factor_coef Fsqd
_refine_ls_weighting_details 'calc w=1/[\s^2^(Fo^2^)+(0.0816P)^2^+0.8074P] where P=(Fo^2^+2Fc^2^)/3'
_refine_ls_weighting_scheme calc
_refine_ls_wR_factor_gt 0.1387
_refine_ls_wR_factor_ref 0.1606
_reflns_number_gt 3939
_reflns_number_total 6652
_reflns_threshold_expression I>2sigma(I)
_cod_data_source_file ld2127sup1.cif
_cod_data_source_block I
_cod_original_sg_symbol_H-M 'P 21/c'
_cod_database_code 2239595
_cod_database_fobs_code 2239595

loop_
_symmetry_equiv_pos_as_xyz
'x, y, z'
'-x, y+1/2, -z+1/2'
'-x, -y, -z'
'x, -y-1/2, z-1/2'

loop_
_atom_site_type_symbol
_atom_site_label
_atom_site_fract_x
_atom_site_fract_y
_atom_site_fract_z
_atom_site_U_iso_or_equiv
_atom_site_adp_type
_atom_site_calc_flag
_atom_site_refinement_flags
_atom_site_occupancy
_atom_site_symmetry_multiplicity
C C1 0.5239(3) 0.9609(2) 0.16131(19) 0.0406(6) Uani d . 1 1
C C2 0.4792(3) 1.0177(2) 0.2262(2) 0.0545(8) Uani d . 1 1
H H2 0.4971 1.0808 0.2272 0.065 Uiso calc R 1 1
C C3 0.4077(3) 0.9774(3) 0.2886(2) 0.0624(9) Uani d . 1 1
H H3 0.3769 1.0139 0.3328 0.075 Uiso calc R 1 1
C C4 0.3802(3) 0.8829(3) 0.2873(2) 0.0597(9) Uani d . 1 1
H H4 0.3326 0.8573 0.3310 0.072 Uiso calc R 1 1
C C5 0.4221(3) 0.8274(2) 0.2225(2) 0.0488(7) Uani d . 1 1
H H5 0.4023 0.7645 0.2214 0.059 Uiso calc R 1 1
C C6 0.4952(3) 0.8669(2) 0.15814(19) 0.0393(6) Uani d . 1 1
C C7 0.5591(3) 0.82841(18) 0.08476(18) 0.0363(6) Uani d . 1 1
C C8 0.6265(3) 0.89955(18) 0.04518(18) 0.0368(6) Uani d . 1 1
C C9 0.7036(3) 0.88394(19) -0.02381(18) 0.0396(6) Uani d . 1 1
H H9 0.7454 0.9326 -0.0505 0.048 Uiso calc R 1 1
C C10 0.7173(3) 0.79316(19) -0.05237(18) 0.0366(6) Uani d . 1 1
C C11 0.6474(3) 0.72050(18) -0.01624(17) 0.0370(6) Uani d . 1 1
C C12 0.5667(3) 0.73930(18) 0.05171(18) 0.0363(6) Uani d . 1 1
C C13 0.3650(3) 0.6679(3) 0.0589(2) 0.0654(10) Uani d . 1 1
H H13A 0.3240 0.7248 0.0748 0.098 Uiso calc R 1 1
H H13B 0.3216 0.6168 0.0848 0.098 Uiso calc R 1 1
H H13C 0.3600 0.6614 -0.0028 0.098 Uiso calc R 1 1
C C14 0.8317(3) 1.0435(2) 0.1570(2) 0.0443(7) Uani d . 1 1
C C15 0.9401(3) 1.0058(2) 0.1228(2) 0.0546(8) Uani d . 1 1
H H15 0.9433 0.9957 0.0636 0.065 Uiso calc R 1 1
C C16 1.0440(4) 0.9831(3) 0.1767(3) 0.0678(10) Uani d . 1 1
H H16 1.1179 0.9574 0.1541 0.081 Uiso calc R 1 1
C C17 1.0389(4) 0.9983(3) 0.2642(3) 0.0755(12) Uani d . 1 1
H H17 1.1099 0.9838 0.3006 0.091 Uiso calc R 1 1
C C18 0.9288(4) 1.0349(4) 0.2979(3) 0.0779(12) Uani d . 1 1
H H18 0.9251 1.0441 0.3572 0.093 Uiso calc R 1 1
C C19 0.8250(4) 1.0576(3) 0.2448(2) 0.0641(10) Uani d . 1 1
H H19 0.7505 1.0824 0.2675 0.077 Uiso calc R 1 1
C C20 0.8034(3) 0.77497(18) -0.12588(17) 0.0372(6) Uani d . 1 1
C C21 0.7515(3) 0.7773(2) -0.2098(2) 0.0536(8) Uani d . 1 1
H H21 0.6637 0.7901 -0.2192 0.064 Uiso calc R 1 1
C C22 0.8278(4) 0.7609(3) -0.2803(2) 0.0641(10) Uani d . 1 1
H H22 0.7906 0.7626 -0.3360 0.077 Uiso calc R 1 1
C C23 0.9561(4) 0.7425(3) -0.2683(2) 0.0633(10) Uani d . 1 1
H H23 1.0071 0.7328 -0.3157 0.076 Uiso calc R 1 1
C C24 1.0099(3) 0.7381(2) -0.1871(2) 0.0531(8) Uani d . 1 1
H H24 1.0975 0.7240 -0.1786 0.064 Uiso calc R 1 1
C C25 0.9345(3) 0.75469(19) -0.11715(17) 0.0386(6) Uani d . 1 1
C C26 0.6569(3) 0.6230(2) -0.0488(2) 0.0472(7) Uani d . 1 1
H H26A 0.6094 0.5762 -0.0237 0.057 Uiso calc R 1 1
H H26B 0.7103 0.6095 -0.0940 0.057 Uiso calc R 1 1
N N1 0.6006(2) 0.98366(15) 0.08997(16) 0.0407(5) Uani d . 1 1
N N2 1.0011(3) 0.7494(2) -0.03198(18) 0.0520(7) Uani d . 1 1
O O1 0.9650(3) 0.7991(2) 0.02487(15) 0.0771(8) Uani d . 1 1
O O2 1.0921(3) 0.6960(2) -0.0230(2) 0.0881(9) Uani d . 1 1
O O3 0.6318(3) 1.14928(15) 0.12702(17) 0.0634(6) Uani d . 1 1
O O4 0.7410(3) 1.08277(15) 0.00314(15) 0.0575(6) Uani d . 1 1
O O5 0.4979(2) 0.66924(14) 0.08849(14) 0.0482(5) Uani d . 1 1
S S1 0.69953(8) 1.07490(5) 0.08859(5) 0.0460(2) Uani d . 1 1
Br Br1 0.80182(4) 0.55845(2) 0.01227(2) 0.06233(16) Uani d . 1 1

loop_
_atom_site_aniso_label
_atom_site_aniso_U_11
_atom_site_aniso_U_22
_atom_site_aniso_U_33
_atom_site_aniso_U_12
_atom_site_aniso_U_13
_atom_site_aniso_U_23
C1 0.0317(14) 0.0433(15) 0.0466(16) 0.0042(11) 0.0016(12) -0.0051(13)
C2 0.0420(18) 0.0529(19) 0.069(2) 0.0071(14) 0.0026(16) -0.0164(17)
C3 0.0446(19) 0.082(3) 0.061(2) 0.0042(18) 0.0081(16) -0.021(2)
C4 0.0427(18) 0.085(3) 0.0519(19) -0.0037(17) 0.0084(15) -0.0034(18)
C5 0.0413(17) 0.0549(18) 0.0504(18) -0.0038(14) 0.0027(14) -0.0001(15)
C6 0.0295(14) 0.0421(15) 0.0459(15) 0.0027(11) -0.0025(12) -0.0004(12)
C7 0.0283(13) 0.0367(14) 0.0434(15) 0.0008(10) -0.0047(11) 0.0007(12)
C8 0.0345(14) 0.0303(13) 0.0452(15) 0.0016(11) -0.0042(12) -0.0011(11)
C9 0.0397(15) 0.0339(14) 0.0453(16) -0.0051(11) 0.0034(13) 0.0009(12)
C10 0.0313(14) 0.0369(14) 0.0412(15) -0.0007(11) -0.0038(11) -0.0035(12)
C11 0.0383(14) 0.0300(13) 0.0421(15) 0.0004(11) -0.0063(12) -0.0038(11)
C12 0.0344(14) 0.0313(13) 0.0427(15) -0.0041(10) -0.0042(12) 0.0032(11)
C13 0.055(2) 0.077(2) 0.064(2) -0.0356(19) 0.0000(18) -0.0043(19)
C14 0.0468(17) 0.0392(15) 0.0472(17) -0.0111(12) 0.0052(14) -0.0028(13)
C15 0.059(2) 0.056(2) 0.0495(18) -0.0072(16) 0.0124(16) -0.0026(15)
C16 0.054(2) 0.070(2) 0.080(3) 0.0002(18) 0.0105(19) 0.001(2)
C17 0.061(3) 0.088(3) 0.077(3) -0.011(2) -0.013(2) 0.008(2)
C18 0.068(3) 0.119(4) 0.046(2) -0.010(2) 0.0014(19) -0.003(2)
C19 0.052(2) 0.091(3) 0.050(2) -0.0078(18) 0.0075(17) -0.0119(18)
C20 0.0411(15) 0.0327(13) 0.0376(14) -0.0031(11) -0.0020(12) -0.0027(11)
C21 0.0506(18) 0.0586(19) 0.0505(18) -0.0020(15) -0.0117(15) -0.0032(15)
C22 0.083(3) 0.074(2) 0.0340(17) -0.007(2) -0.0107(17) -0.0052(16)
C23 0.078(3) 0.071(2) 0.0413(18) -0.0043(19) 0.0129(18) -0.0095(16)
C24 0.0504(19) 0.058(2) 0.0514(19) 0.0013(15) 0.0104(15) -0.0059(15)
C25 0.0405(15) 0.0413(15) 0.0337(14) -0.0024(12) -0.0018(12) 0.0004(11)
C26 0.0557(18) 0.0365(15) 0.0492(17) -0.0043(13) 0.0000(14) -0.0066(13)
N1 0.0402(13) 0.0304(11) 0.0515(14) 0.0017(10) 0.0030(11) -0.0057(10)
N2 0.0368(14) 0.0698(18) 0.0488(16) -0.0042(13) -0.0049(12) 0.0064(14)
O1 0.0648(17) 0.127(3) 0.0389(13) 0.0121(16) -0.0058(12) -0.0149(15)
O2 0.0648(18) 0.109(2) 0.088(2) 0.0272(17) -0.0267(16) 0.0025(17)
O3 0.0786(17) 0.0319(11) 0.0798(17) 0.0056(11) 0.0028(13) -0.0074(11)
O4 0.0847(17) 0.0381(11) 0.0497(13) -0.0083(11) 0.0030(12) 0.0064(9)
O5 0.0499(12) 0.0393(11) 0.0554(12) -0.0096(9) 0.0016(10) 0.0074(9)
S1 0.0590(5) 0.0277(3) 0.0511(4) -0.0022(3) 0.0013(4) -0.0011(3)
Br1 0.0740(3) 0.0455(2) 0.0674(3) 0.01137(16) 0.00214(19) 0.00155(15)

loop_
_atom_type_symbol
_atom_type_description
_atom_type_scat_dispersion_real
_atom_type_scat_dispersion_imag
_atom_type_scat_source
C C 0.0033 0.0016 'International Tables Vol C Tables 4.2.6.8 and 6.1.1.4'
H H 0.0000 0.0000 'International Tables Vol C Tables 4.2.6.8 and 6.1.1.4'
N N 0.0061 0.0033 'International Tables Vol C Tables 4.2.6.8 and 6.1.1.4'
O O 0.0106 0.0060 'International Tables Vol C Tables 4.2.6.8 and 6.1.1.4'
S S 0.1246 0.1234 'International Tables Vol C Tables 4.2.6.8 and 6.1.1.4'
Br Br -0.2901 2.4595 'International Tables Vol C Tables 4.2.6.8 and 6.1.1.4'

loop_
_geom_angle_atom_site_label_1
_geom_angle_atom_site_label_2
_geom_angle_atom_site_label_3
_geom_angle
C2 C1 C6 121.7(3)
C2 C1 N1 129.6(3)
C6 C1 N1 108.8(2)
C3 C2 C1 117.6(3)
C3 C2 H2 121.2
C1 C2 H2 121.2
C2 C3 C4 121.4(3)
C2 C3 H3 119.3
C4 C3 H3 119.3
C5 C4 C3 121.0(3)
C5 C4 H4 119.5
C3 C4 H4 119.5
C4 C5 C6 118.7(3)
C4 C5 H5 120.7
C6 C5 H5 120.7
C1 C6 C5 119.6(3)
C1 C6 C7 107.4(2)
C5 C6 C7 132.9(3)
C12 C7 C8 118.9(3)
C12 C7 C6 132.8(3)
C8 C7 C6 108.3(2)
C9 C8 C7 122.3(3)
C9 C8 N1 129.9(3)
C7 C8 N1 107.8(2)
C8 C9 C10 118.0(3)
C8 C9 H9 121.0
C10 C9 H9 121.0
C9 C10 C11 121.2(3)
C9 C10 C20 118.6(2)
C11 C10 C20 120.2(2)
C12 C11 C10 119.2(2)
C12 C11 C26 119.0(3)
C10 C11 C26 121.8(3)
O5 C12 C7 119.5(3)
O5 C12 C11 120.3(2)
C7 C12 C11 120.2(2)
O5 C13 H13A 109.5
O5 C13 H13B 109.5
H13A C13 H13B 109.5
O5 C13 H13C 109.5
H13A C13 H13C 109.5
H13B C13 H13C 109.5
C15 C14 C19 121.0(3)
C15 C14 S1 119.8(2)
C19 C14 S1 119.3(3)
C14 C15 C16 119.3(3)
C14 C15 H15 120.3
C16 C15 H15 120.3
C15 C16 C17 120.1(4)
C15 C16 H16 120.0
C17 C16 H16 120.0
C18 C17 C16 120.1(4)
C18 C17 H17 120.0
C16 C17 H17 120.0
C19 C18 C17 120.2(4)
C19 C18 H18 119.9
C17 C18 H18 119.9
C18 C19 C14 119.3(4)
C18 C19 H19 120.3
C14 C19 H19 120.3
C25 C20 C21 115.8(3)
C25 C20 C10 124.8(2)
C21 C20 C10 119.4(3)
C20 C21 C22 121.5(3)
C20 C21 H21 119.3
C22 C21 H21 119.3
C23 C22 C21 120.4(3)
C23 C22 H22 119.8
C21 C22 H22 119.8
C22 C23 C24 119.8(3)
C22 C23 H23 120.1
C24 C23 H23 120.1
C23 C24 C25 119.9(3)
C23 C24 H24 120.1
C25 C24 H24 120.1
C24 C25 C20 122.6(3)
C24 C25 N2 116.0(3)
C20 C25 N2 121.3(3)
C11 C26 Br1 110.0(2)
C11 C26 H26A 120.0
Br1 C26 H26A 81.8
C11 C26 H26B 120.0
Br1 C26 H26B 78.5
H26A C26 H26B 120.0
C1 N1 C8 107.6(2)
C1 N1 S1 123.50(19)
C8 N1 S1 122.6(2)
O1 N2 O2 123.5(3)
O1 N2 C25 118.6(3)
O2 N2 C25 117.9(3)
C12 O5 C13 112.5(2)
O4 S1 O3 120.22(15)
O4 S1 N1 106.54(14)
O3 S1 N1 106.23(14)
O4 S1 C14 109.25(16)
O3 S1 C14 108.98(15)
N1 S1 C14 104.43(13)

loop_
_geom_bond_atom_site_label_1
_geom_bond_atom_site_label_2
_geom_bond_distance
C1 C2 1.390(4)
C1 C6 1.391(4)
C1 N1 1.423(4)
C2 C3 1.369(5)
C2 H2 0.9300
C3 C4 1.394(6)
C3 H3 0.9300
C4 C5 1.368(5)
C4 H4 0.9300
C5 C6 1.397(4)
C5 H5 0.9300
C6 C7 1.448(4)
C7 C12 1.389(4)
C7 C8 1.396(4)
C8 C9 1.377(4)
C8 N1 1.429(4)
C9 C10 1.393(4)
C9 H9 0.9300
C10 C11 1.402(4)
C10 C20 1.496(4)
C11 C12 1.395(4)
C11 C26 1.500(4)
C12 O5 1.373(3)
C13 O5 1.428(4)
C13 H13A 0.9600
C13 H13B 0.9600
C13 H13C 0.9600
C14 C15 1.370(5)
C14 C19 1.379(5)
C14 S1 1.752(3)
C15 C16 1.371(5)
C15 H15 0.9300
C16 C17 1.376(6)
C16 H16 0.9300
C17 C18 1.374(6)
C17 H17 0.9300
C18 C19 1.365(6)
C18 H18 0.9300
C19 H19 0.9300
C20 C25 1.385(4)
C20 C21 1.386(4)
C21 C22 1.393(5)
C21 H21 0.9300
C22 C23 1.355(5)
C22 H22 0.9300
C23 C24 1.355(5)
C23 H23 0.9300
C24 C25 1.381(4)
C24 H24 0.9300
C25 N2 1.465(4)
C26 Br1 1.971(3)
C26 H26A 0.9300
C26 H26B 0.9300
N1 S1 1.668(2)
N2 O1 1.207(4)
N2 O2 1.218(4)
O3 S1 1.425(2)
O4 S1 1.412(2)

loop_
_geom_hbond_atom_site_label_D
_geom_hbond_atom_site_label_H
_geom_hbond_atom_site_label_A
_geom_hbond_site_symmetry_A
_geom_hbond_distance_DH
_geom_hbond_distance_HA
_geom_hbond_distance_DA
_geom_hbond_angle_DHA
C2 H2 O3 1_555 0.93 2.34 2.941(4) 122
C9 H9 O4 1_555 0.93 2.32 2.925(4) 122
C23 H23 O1 4_575 0.93 2.53 3.264(4) 135.7
C22 H22 Cg1 4_564 0.93 2.95 3.810(4) 155

loop_
_geom_torsion_atom_site_label_1
_geom_torsion_atom_site_label_2
_geom_torsion_atom_site_label_3
_geom_torsion_atom_site_label_4
_geom_torsion
C6 C1 C2 C3 1.5(5)
N1 C1 C2 C3 -179.1(3)
C1 C2 C3 C4 -0.3(5)
C2 C3 C4 C5 -1.0(5)
C3 C4 C5 C6 1.0(5)
C2 C1 C6 C5 -1.5(4)
N1 C1 C6 C5 179.0(3)
C2 C1 C6 C7 -178.4(3)
N1 C1 C6 C7 2.0(3)
C4 C5 C6 C1 0.2(4)
C4 C5 C6 C7 176.2(3)
C1 C6 C7 C12 178.5(3)
C5 C6 C7 C12 2.1(5)
C1 C6 C7 C8 0.6(3)
C5 C6 C7 C8 -175.8(3)
C12 C7 C8 C9 -2.1(4)
C6 C7 C8 C9 176.1(3)
C12 C7 C8 N1 178.8(2)
C6 C7 C8 N1 -2.9(3)
C7 C8 C9 C10 -2.2(4)
N1 C8 C9 C10 176.6(3)
C8 C9 C10 C11 4.5(4)
C8 C9 C10 C20 -178.5(2)
C9 C10 C11 C12 -2.5(4)
C20 C10 C11 C12 -179.4(2)
C9 C10 C11 C26 177.4(3)
C20 C10 C11 C26 0.5(4)
C8 C7 C12 O5 -178.1(2)
C6 C7 C12 O5 4.2(5)
C8 C7 C12 C11 4.2(4)
C6 C7 C12 C11 -173.5(3)
C10 C11 C12 O5 -179.6(2)
C26 C11 C12 O5 0.5(4)
C10 C11 C12 C7 -2.0(4)
C26 C11 C12 C7 178.1(3)
C19 C14 C15 C16 -0.9(5)
S1 C14 C15 C16 178.7(3)
C14 C15 C16 C17 -0.1(6)
C15 C16 C17 C18 1.1(7)
C16 C17 C18 C19 -1.0(7)
C17 C18 C19 C14 0.0(7)
C15 C14 C19 C18 0.9(5)
S1 C14 C19 C18 -178.7(3)
C9 C10 C20 C25 90.5(4)
C11 C10 C20 C25 -92.5(3)
C9 C10 C20 C21 -90.0(3)
C11 C10 C20 C21 87.0(4)
C25 C20 C21 C22 -0.5(5)
C10 C20 C21 C22 179.9(3)
C20 C21 C22 C23 -0.3(6)
C21 C22 C23 C24 1.3(6)
C22 C23 C24 C25 -1.6(6)
C23 C24 C25 C20 0.7(5)
C23 C24 C25 N2 -179.4(3)
C21 C20 C25 C24 0.3(4)
C10 C20 C25 C24 179.8(3)
C21 C20 C25 N2 -179.5(3)
C10 C20 C25 N2 0.0(4)
C12 C11 C26 Br1 -92.0(3)
C10 C11 C26 Br1 88.1(3)
C2 C1 N1 C8 176.7(3)
C6 C1 N1 C8 -3.9(3)
C2 C1 N1 S1 24.2(4)
C6 C1 N1 S1 -156.4(2)
C9 C8 N1 C1 -174.8(3)
C7 C8 N1 C1 4.2(3)
C9 C8 N1 S1 -22.0(4)
C7 C8 N1 S1 157.0(2)
C24 C25 N2 O1 147.7(3)
C20 C25 N2 O1 -32.5(4)
C24 C25 N2 O2 -30.9(4)
C20 C25 N2 O2 148.9(3)
C7 C12 O5 C13 81.0(3)
C11 C12 O5 C13 -101.3(3)
C1 N1 S1 O4 -170.5(2)
C8 N1 S1 O4 41.0(3)
C1 N1 S1 O3 -41.2(3)
C8 N1 S1 O3 170.3(2)
C1 N1 S1 C14 73.9(2)
C8 N1 S1 C14 -74.6(2)
C15 C14 S1 O4 -18.4(3)
C19 C14 S1 O4 161.3(3)
C15 C14 S1 O3 -151.5(3)
C19 C14 S1 O3 28.1(3)
C15 C14 S1 N1 95.3(3)
C19 C14 S1 N1 -85.1(3)
